data_4123369
loop_
_publ_author_name
'Panda, Manas K.'
'Run\<cevski, Tom\<ce'
'Husain, Ahmad'
'Dinnebier, Robert E.'
'Naumov, Pan\<ce'

_publ_section_title
;
 Perpetually self-propelling chiral single crystals.
;
_journal_issue 5
_journal_name_full 'Journal of the American Chemical Society'
_journal_page_first 1895
_journal_page_last 1902
_journal_paper_doi 10.1021/ja5111927
_journal_volume 137
_journal_year 2015
_chemical_formula_sum 'C5 H7 N O3'
_chemical_formula_weight 129.12
_chemical_name_common 'RecPGA 100k'
_chemical_name_systematic
;
 ?
;
_space_group_crystal_system monoclinic
_space_group_IT_number 14
_space_group_name_Hall '-P 2ybc'
_space_group_name_H-M_alt 'P 1 21/c 1'
_symmetry_space_group_name_Hall '-P 2ybc'
_symmetry_space_group_name_H-M 'P 1 21/c 1'
_atom_sites_solution_hydrogens mixed
_audit_creation_method SHELXL-2013
_cell_angle_alpha 90
_cell_angle_beta 115.426(2)
_cell_angle_gamma 90
_cell_formula_units_Z 4
_cell_length_a 7.8818(14)
_cell_length_b 8.7859(15)
_cell_length_c 8.9967(16)
_cell_measurement_reflns_used 9902
_cell_measurement_temperature 100(2)
_cell_measurement_theta_max 32.21
_cell_measurement_theta_min 2.32
_cell_volume 562.67(17)
_computing_cell_refinement 'Bruker SAINT'
_computing_data_collection 'Bruker APEX2'
_computing_data_reduction 'Bruker SAINT'
_computing_molecular_graphics 'Bruker SHELXTL'
_computing_publication_material 'Bruker SHELXTL'
_computing_structure_refinement 'SHELXL-2013 (Sheldrick, 2013)'
_computing_structure_solution 'SHELXS-97 (Sheldrick 2008)'
_diffrn_ambient_temperature 100(2)
_diffrn_measured_fraction_theta_full 1.000
_diffrn_measured_fraction_theta_max 0.961
_diffrn_measurement_device_type 'Bruker APEX-II CCD'
_diffrn_measurement_method '\f and \w scans'
_diffrn_radiation_type MoK\a
_diffrn_radiation_wavelength 0.71073
_diffrn_reflns_av_R_equivalents 0.0323
_diffrn_reflns_av_unetI/netI 0.0164
_diffrn_reflns_Laue_measured_fraction_full 1.000
_diffrn_reflns_Laue_measured_fraction_max 0.961
_diffrn_reflns_limit_h_max 11
_diffrn_reflns_limit_h_min -11
_diffrn_reflns_limit_k_max 12
_diffrn_reflns_limit_k_min -12
_diffrn_reflns_limit_l_max 13
_diffrn_reflns_limit_l_min -13
_diffrn_reflns_number 15039
_diffrn_reflns_point_group_measured_fraction_full 1.000
_diffrn_reflns_point_group_measured_fraction_max 0.961
_diffrn_reflns_theta_full 25.242
_diffrn_reflns_theta_max 32.231
_diffrn_reflns_theta_min 2.862
_exptl_absorpt_coefficient_mu 0.127
_exptl_crystal_colour colorless
_exptl_crystal_density_diffrn 1.524
_exptl_crystal_description block
_exptl_crystal_F_000 272
_exptl_crystal_size_max 0.3
_exptl_crystal_size_mid 0.22
_exptl_crystal_size_min 0.20
_refine_diff_density_max 0.525
_refine_diff_density_min -0.233
_refine_diff_density_rms 0.059
_refine_ls_extinction_method none
_refine_ls_goodness_of_fit_ref 1.074
_refine_ls_hydrogen_treatment mixed
_refine_ls_matrix_type full
_refine_ls_number_parameters 87
_refine_ls_number_reflns 1909
_refine_ls_number_restraints 0
_refine_ls_restrained_S_all 1.074
_refine_ls_R_factor_all 0.0359
_refine_ls_R_factor_gt 0.0345
_refine_ls_shift/su_max 0.000
_refine_ls_shift/su_mean 0.000
_refine_ls_structure_factor_coef Fsqd
_refine_ls_weighting_details 'w=1/[\s^2^(Fo^2^)+(0.0523P)^2^+0.1904P] where P=(Fo^2^+2Fc^2^)/3'
_refine_ls_weighting_scheme calc
_refine_ls_wR_factor_gt 0.0942
_refine_ls_wR_factor_ref 0.0957
_reflns_Friedel_coverage 0.000
_reflns_number_gt 1814
_reflns_number_total 1909
_reflns_threshold_expression 'I > 2\s(I)'
_cod_data_source_file ja5111927_si_019.cif
_cod_data_source_block RacPGA100K
_cod_depositor_comments 'Adding full bibliography for 4123369--4123385.cif.'
_cod_database_code 4123369
_shelx_space_group_comment
;
The symmetry employed for this shelxl refinement is uniquely defined
by the following loop, which should always be used as a source of
symmetry information in preference to the above space-group names.
They are only intended as comments.
;
_shelxl_version_number 2013-4

loop_
_space_group_symop_operation_xyz
'x, y, z'
'-x, y+1/2, -z+1/2'
'-x, -y, -z'
'x, -y-1/2, z-1/2'

loop_
_atom_site_label
_atom_site_type_symbol
_atom_site_fract_x
_atom_site_fract_y
_atom_site_fract_z
_atom_site_U_iso_or_equiv
_atom_site_adp_type
_atom_site_occupancy
_atom_site_site_symmetry_order
_atom_site_calc_flag
_atom_site_refinement_flags_posn
_atom_site_refinement_flags_adp
O3 O -0.03298(8) 0.54816(7) 0.30877(7) 0.01355(13) Uani 1 1 d . .
O2 O 0.61969(8) 0.89271(7) 0.71743(7) 0.01484(14) Uani 1 1 d . .
H1 H 0.7336 0.9020 0.7376 0.022 Uiso 1 1 calc R U
O1 O 0.63607(9) 0.68783(8) 0.57476(8) 0.02002(15) Uani 1 1 d . .
N1 N 0.26376(9) 0.61340(7) 0.49563(8) 0.01081(13) Uani 1 1 d . .
C5 C 0.07847(10) 0.63750(8) 0.41329(8) 0.01018(14) Uani 1 1 d . .
C1 C 0.55254(10) 0.76656(8) 0.63317(9) 0.01106(14) Uani 1 1 d . .
C3 C 0.21957(10) 0.86338(8) 0.56716(9) 0.01235(15) Uani 1 1 d . .
H3B H 0.2207 0.9178 0.6639 0.015 Uiso 1 1 calc R U
H3A H 0.2502 0.9362 0.4983 0.015 Uiso 1 1 calc R U
C2 C 0.35897(10) 0.72848(8) 0.62076(8) 0.00988(14) Uani 1 1 d . .
H3 H 0.3721 0.6900 0.7298 0.012 Uiso 1 1 calc R U
C4 C 0.02820(10) 0.78709(9) 0.46758(10) 0.01333(15) Uani 1 1 d . .
H3C H -0.0395 0.7700 0.5368 0.016 Uiso 1 1 calc R U
H3D H -0.0511 0.8501 0.3715 0.016 Uiso 1 1 calc R U
H2 H 0.310(2) 0.5236(17) 0.4912(18) 0.028(3) Uiso 1 1 d . .

loop_
_atom_site_aniso_label
_atom_site_aniso_U_11
_atom_site_aniso_U_22
_atom_site_aniso_U_33
_atom_site_aniso_U_23
_atom_site_aniso_U_13
_atom_site_aniso_U_12
O3 0.0100(2) 0.0140(3) 0.0139(2) -0.00222(19) 0.00258(19) -0.00003(18)
O2 0.0107(2) 0.0132(3) 0.0188(3) -0.00628(19) 0.0047(2) -0.00205(18)
O1 0.0142(3) 0.0182(3) 0.0293(3) -0.0108(2) 0.0109(2) -0.0016(2)
N1 0.0088(3) 0.0089(3) 0.0128(3) -0.00185(19) 0.0028(2) 0.00112(19)
C5 0.0094(3) 0.0107(3) 0.0105(3) 0.0010(2) 0.0043(2) 0.0010(2)
C1 0.0099(3) 0.0102(3) 0.0111(3) -0.0007(2) 0.0026(2) 0.0004(2)
C3 0.0116(3) 0.0092(3) 0.0155(3) -0.0011(2) 0.0051(2) 0.0018(2)
C2 0.0098(3) 0.0090(3) 0.0100(3) -0.0009(2) 0.0035(2) 0.0003(2)
C4 0.0102(3) 0.0114(3) 0.0173(3) -0.0016(2) 0.0049(2) 0.0024(2)

loop_
_atom_type_symbol
_atom_type_description
_atom_type_scat_dispersion_real
_atom_type_scat_dispersion_imag
_atom_type_scat_source
C C 0.0033 0.0016 'International Tables Vol C Tables 4.2.6.8 and 6.1.1.4'
H H 0.0000 0.0000 'International Tables Vol C Tables 4.2.6.8 and 6.1.1.4'
N N 0.0061 0.0033 'International Tables Vol C Tables 4.2.6.8 and 6.1.1.4'
O O 0.0106 0.0060 'International Tables Vol C Tables 4.2.6.8 and 6.1.1.4'

loop_
_geom_angle_atom_site_label_1
_geom_angle_atom_site_label_2
_geom_angle_atom_site_label_3
_geom_angle
C1 O2 H1 109.5
C5 N1 C2 113.23(6)
C5 N1 H2 119.5(9)
C2 N1 H2 125.0(9)
O3 C5 N1 124.29(7)
O3 C5 C4 126.26(6)
N1 C5 C4 109.45(6)
O1 C1 O2 124.55(7)
O1 C1 C2 123.71(7)
O2 C1 C2 111.72(6)
C4 C3 C2 103.62(6)
C4 C3 H3B 111.0
C2 C3 H3B 111.0
C4 C3 H3A 111.0
C2 C3 H3A 111.0
H3B C3 H3A 109.0
N1 C2 C1 112.16(6)
N1 C2 C3 103.27(6)
C1 C2 C3 114.28(6)
N1 C2 H3 109.0
C1 C2 H3 109.0
C3 C2 H3 109.0
C5 C4 C3 103.84(6)
C5 C4 H3C 111.0
C3 C4 H3C 111.0
C5 C4 H3D 111.0
C3 C4 H3D 111.0
H3C C4 H3D 109.0

loop_
_geom_bond_atom_site_label_1
_geom_bond_atom_site_label_2
_geom_bond_distance
O3 C5 1.2501(9)
O2 C1 1.3186(9)
O2 H1 0.8400
O1 C1 1.2186(9)
N1 C5 1.3406(9)
N1 C2 1.4586(9)
N1 H2 0.877(15)
C5 C4 1.5130(10)
C1 C2 1.5185(10)
C3 C4 1.5384(11)
C3 C2 1.5458(10)
C3 H3B 0.9900
C3 H3A 0.9900
C2 H3 1.0000
C4 H3C 0.9900
C4 H3D 0.9900
